data_7002030
loop_
_publ_author_name
'Lemke, Jessica'
'Pinto, Antonio'
'Niehoff, Philip'
'Vasylyeva, Vera'
'Metzler-Nolte, Nils'

_publ_section_title
;
 Synthesis, structural characterisation and anti-proliferative activity
 of NHC gold amino acid and peptide conjugates
;
_journal_issue 35
_journal_name_full 'Dalton Transactions'
_journal_page_first 7063
_journal_paper_doi 10.1039/b906140a
_journal_year 2009
_chemical_formula_sum 'C17 H16 Au Br3 N2'
_chemical_formula_weight 685.01
_chemical_name_systematic
;
?
;
_space_group_IT_number 14
_symmetry_space_group_name_Hall '-P 2yn'
_symmetry_space_group_name_H-M 'P 1 21/n 1'
_atom_sites_solution_hydrogens geom
_atom_sites_solution_primary direct
_atom_sites_solution_secondary difmap
_audit_creation_method SHELXL-97
_cell_angle_alpha 90.00
_cell_angle_beta 91.488(4)
_cell_angle_gamma 90.00
_cell_formula_units_Z 4
_cell_length_a 9.6826(5)
_cell_length_b 12.2416(4)
_cell_length_c 20.3950(8)
_cell_measurement_temperature 193(2)
_cell_volume 2416.61(18)
_computing_structure_refinement 'SHELXL-97 (Sheldrick, 1997)'
_computing_structure_solution 'SHELXS-97 (Sheldrick, 1990)'
_diffrn_ambient_temperature 193(2)
_diffrn_measured_fraction_theta_full 0.992
_diffrn_measured_fraction_theta_max 0.992
_diffrn_radiation_monochromator graphite
_diffrn_radiation_source 'fine-focus sealed tube'
_diffrn_radiation_type MoK\a
_diffrn_radiation_wavelength 0.71073
_diffrn_reflns_av_R_equivalents 0.0620
_diffrn_reflns_av_sigmaI/netI 0.1208
_diffrn_reflns_limit_h_max 11
_diffrn_reflns_limit_h_min -11
_diffrn_reflns_limit_k_max 12
_diffrn_reflns_limit_k_min -14
_diffrn_reflns_limit_l_max 24
_diffrn_reflns_limit_l_min -22
_diffrn_reflns_number 14411
_diffrn_reflns_theta_full 25.10
_diffrn_reflns_theta_max 25.10
_diffrn_reflns_theta_min 2.68
_exptl_absorpt_coefficient_mu 11.048
_exptl_crystal_density_diffrn 1.883
_exptl_crystal_density_method 'not measured'
_exptl_crystal_F_000 1264
_refine_diff_density_max 1.191
_refine_diff_density_min -0.843
_refine_diff_density_rms 0.130
_refine_ls_extinction_method none
_refine_ls_goodness_of_fit_ref 0.825
_refine_ls_hydrogen_treatment constr
_refine_ls_matrix_type full
_refine_ls_number_parameters 208
_refine_ls_number_reflns 4284
_refine_ls_number_restraints 0
_refine_ls_restrained_S_all 0.825
_refine_ls_R_factor_all 0.0590
_refine_ls_R_factor_gt 0.0307
_refine_ls_shift/su_max 0.000
_refine_ls_shift/su_mean 0.000
_refine_ls_structure_factor_coef Fsqd
_refine_ls_weighting_details 'calc w=1/[\s^2^(Fo^2^)+(0.0010P)^2^+0.0000P] where P=(Fo^2^+2Fc^2^)/3'
_refine_ls_weighting_scheme calc
_refine_ls_wR_factor_gt 0.0459
_refine_ls_wR_factor_ref 0.0472
_reflns_number_gt 2497
_reflns_number_total 4284
_reflns_threshold_expression >2sigma(I)
_cod_data_source_file b906140a.txt
_cod_data_source_block jl391
_cod_database_code 7002030

loop_
_symmetry_equiv_pos_as_xyz
'x, y, z'
'-x+1/2, y+1/2, -z+1/2'
'-x, -y, -z'
'x-1/2, -y-1/2, z-1/2'

loop_
_atom_site_label
_atom_site_type_symbol
_atom_site_fract_x
_atom_site_fract_y
_atom_site_fract_z
_atom_site_U_iso_or_equiv
_atom_site_adp_type
_atom_site_occupancy
_atom_site_symmetry_multiplicity
_atom_site_calc_flag
_atom_site_refinement_flags
_atom_site_disorder_assembly
_atom_site_disorder_group
Au1 Au 0.17389(4) 0.23204(2) 0.707529(17) 0.02967(9) Uani 1 1 d . . .
Br2 Br 0.22579(9) 0.10225(6) 0.79388(4) 0.0359(2) Uani 1 1 d . . .
Br3 Br 0.13763(10) 0.36184(6) 0.61912(4) 0.0467(3) Uani 1 1 d . . .
Br4 Br -0.06049(9) 0.16084(6) 0.69405(5) 0.0451(3) Uani 1 1 d . . .
N1 N 0.4744(6) 0.2698(4) 0.6803(3) 0.0252(15) Uani 1 1 d . . .
N2 N 0.4198(7) 0.3460(4) 0.7699(3) 0.0268(16) Uani 1 1 d . . .
C1 C 0.3682(8) 0.2886(5) 0.7204(3) 0.0205(19) Uani 1 1 d . . .
C3 C 0.5563(9) 0.3616(6) 0.7623(4) 0.038(2) Uani 1 1 d . . .
H3A H 0.6166 0.3990 0.7922 0.046 Uiso 1 1 calc R . .
C6 C 0.4928(8) 0.0810(5) 0.6339(4) 0.024(2) Uani 1 1 d . . .
C11 C 0.5500(8) 0.0447(6) 0.6918(4) 0.032(2) Uani 1 1 d . . .
H11A H 0.5761 0.0958 0.7249 0.038 Uiso 1 1 calc R . .
C5 C 0.4664(8) 0.2012(5) 0.6195(4) 0.026(2) Uani 1 1 d . . .
H5A H 0.3690 0.2065 0.6022 0.031 Uiso 1 1 calc R . .
C10 C 0.5702(8) -0.0643(6) 0.7027(5) 0.039(2) Uani 1 1 d . . .
H10A H 0.6083 -0.0892 0.7434 0.047 Uiso 1 1 calc R . .
C12 C 0.5561(9) 0.2508(6) 0.5678(3) 0.035(2) Uani 1 1 d . . .
C2 C 0.5922(8) 0.3165(5) 0.7067(4) 0.031(2) Uani 1 1 d . . .
H2A H 0.6815 0.3163 0.6885 0.037 Uiso 1 1 calc R . .
C15 C 0.7183(13) 0.3467(8) 0.4730(5) 0.064(3) Uani 1 1 d . . .
H15A H 0.7748 0.3807 0.4415 0.077 Uiso 1 1 calc R . .
C8 C 0.4795(11) -0.1026(7) 0.5967(5) 0.062(3) Uani 1 1 d . . .
H8A H 0.4564 -0.1535 0.5630 0.074 Uiso 1 1 calc R . .
C7 C 0.4570(10) 0.0059(6) 0.5876(4) 0.043(3) Uani 1 1 d . . .
H7A H 0.4150 0.0300 0.5475 0.052 Uiso 1 1 calc R . .
C14 C 0.5793(14) 0.3756(6) 0.4768(5) 0.062(3) Uani 1 1 d . . .
H14A H 0.5389 0.4269 0.4471 0.075 Uiso 1 1 calc R . .
C17 C 0.6939(10) 0.2190(7) 0.5623(4) 0.051(3) Uani 1 1 d . . .
H17A H 0.7318 0.1644 0.5906 0.061 Uiso 1 1 calc R . .
C16 C 0.7746(9) 0.2672(8) 0.5156(4) 0.066(3) Uani 1 1 d . . .
H16A H 0.8688 0.2466 0.5123 0.079 Uiso 1 1 calc R . .
C13 C 0.5036(10) 0.3286(6) 0.5241(4) 0.046(3) Uani 1 1 d . . .
H13A H 0.4097 0.3499 0.5276 0.056 Uiso 1 1 calc R . .
C9 C 0.5351(9) -0.1367(7) 0.6545(5) 0.053(3) Uani 1 1 d . . .
H9A H 0.5499 -0.2125 0.6616 0.063 Uiso 1 1 calc R . .
C4 C 0.3367(9) 0.3862(6) 0.8249(4) 0.043(2) Uani 1 1 d . . .
H4A H 0.2404 0.3633 0.8182 0.065 Uiso 1 1 calc R . .
H4B H 0.3414 0.4661 0.8267 0.065 Uiso 1 1 calc R . .
H4C H 0.3734 0.3556 0.8662 0.065 Uiso 1 1 calc R . .

loop_
_atom_site_aniso_label
_atom_site_aniso_U_11
_atom_site_aniso_U_22
_atom_site_aniso_U_33
_atom_site_aniso_U_23
_atom_site_aniso_U_13
_atom_site_aniso_U_12
Au1 0.03479(19) 0.02945(17) 0.02478(19) -0.00345(17) 0.00068(14) 0.00531(19)
Br2 0.0444(6) 0.0370(5) 0.0263(6) 0.0045(4) 0.0027(5) -0.0034(4)
Br3 0.0638(7) 0.0382(5) 0.0376(6) 0.0047(4) -0.0110(5) 0.0112(5)
Br4 0.0317(6) 0.0534(5) 0.0502(7) -0.0106(5) -0.0014(5) 0.0046(4)
N1 0.045(5) 0.016(3) 0.014(4) 0.002(3) -0.008(3) 0.000(3)
N2 0.038(5) 0.024(4) 0.018(4) -0.007(3) -0.001(4) -0.001(3)
C1 0.047(6) 0.007(4) 0.007(4) 0.003(3) 0.001(4) 0.005(4)
C3 0.026(6) 0.039(5) 0.050(7) -0.018(4) 0.002(5) -0.019(4)
C6 0.032(5) 0.017(4) 0.024(5) 0.001(4) 0.017(4) -0.001(4)
C11 0.036(6) 0.027(5) 0.032(6) 0.001(4) 0.009(4) 0.007(4)
C5 0.025(5) 0.037(5) 0.016(5) -0.003(4) 0.004(4) -0.004(4)
C10 0.035(6) 0.035(5) 0.048(7) 0.001(5) 0.012(5) 0.003(4)
C12 0.056(6) 0.028(5) 0.020(5) 0.001(4) 0.000(4) -0.011(5)
C2 0.022(5) 0.036(5) 0.034(6) -0.011(4) 0.001(5) -0.011(4)
C15 0.107(10) 0.056(7) 0.030(7) 0.004(5) 0.016(7) -0.060(7)
C8 0.118(10) 0.037(6) 0.033(7) 0.005(5) 0.033(6) 0.001(6)
C7 0.078(8) 0.030(5) 0.023(6) 0.001(4) 0.012(5) 0.001(5)
C14 0.116(11) 0.021(5) 0.051(8) 0.003(4) 0.040(7) 0.001(6)
C17 0.049(7) 0.071(6) 0.032(6) 0.014(5) -0.003(5) -0.017(5)
C16 0.042(6) 0.117(8) 0.037(6) 0.029(6) 0.003(5) -0.042(6)
C13 0.065(7) 0.029(5) 0.046(7) -0.007(4) 0.023(5) 0.010(5)
C9 0.075(8) 0.028(5) 0.056(8) 0.013(5) 0.041(6) 0.015(5)
C4 0.064(7) 0.044(5) 0.022(5) -0.005(4) 0.010(5) -0.018(5)

loop_
_atom_type_symbol
_atom_type_description
_atom_type_scat_dispersion_real
_atom_type_scat_dispersion_imag
_atom_type_scat_source
C C 0.0033 0.0016 'International Tables Vol C Tables 4.2.6.8 and 6.1.1.4'
H H 0.0000 0.0000 'International Tables Vol C Tables 4.2.6.8 and 6.1.1.4'
N N 0.0061 0.0033 'International Tables Vol C Tables 4.2.6.8 and 6.1.1.4'
Br Br -0.2901 2.4595 'International Tables Vol C Tables 4.2.6.8 and 6.1.1.4'
Au Au -2.0133 8.8022 'International Tables Vol C Tables 4.2.6.8 and 6.1.1.4'

loop_
_geom_angle_atom_site_label_1
_geom_angle_atom_site_label_2
_geom_angle_atom_site_label_3
_geom_angle
_geom_angle_site_symmetry_1
_geom_angle_site_symmetry_3
_geom_angle_publ_flag
C1 Au1 Br2 87.43(18) . . ?
C1 Au1 Br3 89.34(18) . . ?
Br2 Au1 Br3 176.25(4) . . ?
C1 Au1 Br4 178.71(19) . . ?
Br2 Au1 Br4 91.29(3) . . ?
Br3 Au1 Br4 91.95(3) . . ?
C1 N1 C2 109.2(6) . . ?
C1 N1 C5 125.0(6) . . ?
C2 N1 C5 125.6(7) . . ?
C1 N2 C3 109.9(7) . . ?
C1 N2 C4 123.7(7) . . ?
C3 N2 C4 126.4(7) . . ?
N2 C1 N1 106.0(7) . . ?
N2 C1 Au1 128.1(6) . . ?
N1 C1 Au1 125.8(5) . . ?
C2 C3 N2 108.8(7) . . ?
C7 C6 C11 118.2(7) . . ?
C7 C6 C5 118.8(7) . . ?
C11 C6 C5 123.0(7) . . ?
C6 C11 C10 120.8(7) . . ?
N1 C5 C12 109.5(5) . . ?
N1 C5 C6 112.2(6) . . ?
C12 C5 C6 115.3(6) . . ?
C9 C10 C11 119.1(8) . . ?
C13 C12 C17 118.2(8) . . ?
C13 C12 C5 121.0(8) . . ?
C17 C12 C5 120.8(7) . . ?
C3 C2 N1 106.1(7) . . ?
C14 C15 C16 120.0(9) . . ?
C9 C8 C7 118.7(9) . . ?
C6 C7 C8 122.0(8) . . ?
C13 C14 C15 118.2(10) . . ?
C16 C17 C12 119.7(8) . . ?
C17 C16 C15 120.3(9) . . ?
C14 C13 C12 123.4(9) . . ?
C8 C9 C10 121.1(8) . . ?

loop_
_geom_bond_atom_site_label_1
_geom_bond_atom_site_label_2
_geom_bond_distance
_geom_bond_site_symmetry_2
_geom_bond_publ_flag
Au1 C1 2.016(8) . ?
Au1 Br2 2.4151(8) . ?
Au1 Br3 2.4220(9) . ?
Au1 Br4 2.4399(10) . ?
N1 C1 1.350(9) . ?
N1 C2 1.374(8) . ?
N1 C5 1.498(8) . ?
N2 C1 1.317(8) . ?
N2 C3 1.348(9) . ?
N2 C4 1.481(9) . ?
C3 C2 1.316(10) . ?
C6 C7 1.357(9) . ?
C6 C11 1.365(10) . ?
C6 C5 1.522(8) . ?
C11 C10 1.366(8) . ?
C5 C12 1.510(10) . ?
C10 C9 1.360(10) . ?
C12 C13 1.393(10) . ?
C12 C17 1.397(10) . ?
C15 C14 1.395(12) . ?
C15 C16 1.406(11) . ?
C8 C9 1.350(11) . ?
C8 C7 1.358(9) . ?
C14 C13 1.354(12) . ?
C17 C16 1.381(11) . ?
